data_2104911
loop_
_publ_author_name
'Gryl, Marlena'
'Krawczuk-Pantula, Anna'
'Stadnicka, Katarzyna'

_publ_section_title
;
 Charge-density analysis in polymorphs of urea--barbituric acid
 co-crystals
;
_journal_coeditor_code GW5010
_journal_issue 2
_journal_name_full 'Acta Crystallographica Section B'
_journal_page_first 144
_journal_page_last 154
_journal_paper_doi 10.1107/S0108768111002412
_journal_volume 67
_journal_year 2011
_chemical_compound_source 'synthesis as described'
_chemical_formula_moiety 'C4 H4 N2 O3, C H4 N2 O '
_chemical_formula_sum 'C5 H8 N4 O4'
_chemical_formula_weight 188.15
_chemical_name_common 'barbituric acid urea addition compound'
_chemical_name_systematic '2,4,6(1H,3H,5H)-Pyrimidinetrione urea addition compound'
_space_group_IT_number 9
_symmetry_cell_setting monoclinic
_symmetry_space_group_name_Hall 'C -2yc'
_symmetry_space_group_name_H-M 'C 1 c 1'
_cell_angle_alpha 90
_cell_angle_beta 110.093(2)
_cell_angle_gamma 90
_cell_formula_units_Z 4
_cell_length_a 16.0474(5)
_cell_length_b 5.0280(2)
_cell_length_c 10.3879(3)
_cell_measurement_reflns_used 3979
_cell_measurement_temperature 100(2)
_cell_measurement_theta_max 53.867
_cell_measurement_theta_min 0.998
_cell_measurement_wavelength 0.71073
_cell_volume 787.15(5)
_computing_cell_refinement 'DENZO-SMN (Otwinowski & Minor, 1997)'
_computing_data_collection 'KappaCCD Server Software (Nonius, 1997)'
_computing_data_reduction 'HKL DENZO and Scalepack (Otwinowski & Minor, 1997)'
_computing_molecular_graphics
;
  PLATON (Spek, 2003); ORTEP-3 for Windows (Farrugia, 1997); MERCURY (Version
  1.4; Macrae et al., 2006)
;
_computing_publication_material 'Volkov et al, (2006)'
_computing_structure_refinement 'Volkov et al, (2006)'
_computing_structure_solution 'SIR92 (Altomare et al., 1994)'
_diffrn_ambient_temperature 100(2)
_diffrn_detector 'CCD plate'
_diffrn_detector_area_resol_mean 9
_diffrn_measured_fraction_theta_full 0.985
_diffrn_measured_fraction_theta_max 0.985
_diffrn_measurement_device '95mm CCD camera on \k-goniostat'
_diffrn_measurement_device_type KappaCCD
_diffrn_measurement_method '\w scans at\c=55\%'
_diffrn_radiation_monochromator 'horizontally mounted graphite crystal'
_diffrn_radiation_source 'fine focus sealed tube'
_diffrn_radiation_type 'Mo K\a'
_diffrn_radiation_wavelength 0.71073
_diffrn_reflns_av_R_equivalents 0.0415
_diffrn_reflns_limit_h_max 33
_diffrn_reflns_limit_h_min -36
_diffrn_reflns_limit_k_max 11
_diffrn_reflns_limit_k_min 0
_diffrn_reflns_limit_l_max 23
_diffrn_reflns_limit_l_min 0
_diffrn_reflns_number 6342
_diffrn_reflns_reduction_process
;
 Merged with SORTAV
 R.H. Blessing, (1987) Cryst. Rev. 1, 3-58
 R.H. Blessing, (1989) J. Appl. Cryst. 22, 396-397
;
_diffrn_reflns_theta_full 52.49
_diffrn_reflns_theta_max 52.49
_diffrn_source 'Nonius KappaCCD'
_exptl_absorpt_coefficient_mu 0.138
_exptl_absorpt_correction_T_max 0.9796
_exptl_absorpt_correction_T_min 0.9534
_exptl_absorpt_correction_type multi-scan
_exptl_absorpt_process_details
;
        HKL DENZO and Scalepack (Otwinowski & Minor, 1997)
;
_exptl_crystal_colour colourless
_exptl_crystal_density_diffrn 1.588
_exptl_crystal_density_method 'not measured'
_exptl_crystal_description block
_exptl_crystal_F_000 392
_exptl_crystal_size_max 0.35
_exptl_crystal_size_mid 0.32
_exptl_crystal_size_min 0.15
_refine_diff_density_max 0.302
_refine_diff_density_min -0.36
_refine_diff_density_rms 0.072
_refine_ls_extinction_method none
_refine_ls_goodness_of_fit_ref 1.036
_refine_ls_hydrogen_treatment constr
_refine_ls_matrix_type full
_refine_ls_number_parameters 274
_refine_ls_number_reflns 3775
_refine_ls_number_restraints 0
_refine_ls_R_factor_all 0.056
_refine_ls_R_factor_gt 0.038
_refine_ls_shift/su_max 0.00001
_refine_ls_structure_factor_coef F
_refine_ls_weighting_details
;
        calc w1 = 1/[s^2^(Fo)]
;
_refine_ls_weighting_scheme calc
_refine_ls_wR_factor_ref 0.027
_reflns_number_gt 5464
_reflns_number_total 6342
_reflns_threshold_expression >2/s(I)
_cod_data_source_file gw5010.cif
_cod_data_source_block II
_cod_depositor_comments
;
The following automatic conversions were performed:
'_symmetry_cell_setting' value 'Monoclinic' changed to 'monoclinic'
according to '/home/saulius/struct/CIF-dictionaries/cif_core.dic'
dictionary named 'cif_core.dic' version 2.4.1 from 2010-06-29.

Automatic conversion script
Id: cif_fix_enum 1555 2011-01-17 13:19:09Z saulius 
;
_cod_original_sg_symbol_H-M 'C c'
_cod_database_code 2104911
_cod_database_fobs_code 2104911

loop_
_symmetry_equiv_pos_as_xyz
'x, y, z'
'x, -y, z+1/2'
'x+1/2, y+1/2, z'
'x+1/2, -y+1/2, z+1/2'

loop_
_atom_local_axes_atom_label
_atom_local_axes_atom0
_atom_local_axes_ax1
_atom_local_axes_atom1
_atom_local_axes_atom2
_atom_local_axes_ax2
O(2) C(2) Z O(2) N(3) Y
O(4) C(4) Z O(4) N(3) Y
O(6) C(6) Z O(6) N(1) Y
O(1) C(1) Z O(1) N(2) Y
N(1) H(1) Z N(1) C(6) Y
N(3) H(3) Z N(3) C(4) Y
N(2) H(2B) Z N(2) H(2A) Y
N(4) H(4A) Z N(4) H(4B) Y
C(2) O(2) Z C(2) N(1) Y
C(4) O(4) Z C(4) N(3) Y
C(5) H(5A) Z C(5) H(5B) Y
C(6) O(6) Z C(6) N(1) Y
C(1) O(1) Z C(1) N(2) Y
H(1) N(1) Z H(1) C(6) Y
H(3) N(3) Z H(3) C(4) Y
H(5A) C(5) Z H(5A) H(5B) Y
H(5B) C(5) Z H(5B) H(5A) Y
H(2A) N(2) Z H(2A) H(2B) Y
H(2B) N(2) Z H(2B) H(2A) Y
H(4A) N(4) Z H(4A) H(4B) Y
H(4B) N(4) Z H(4B) H(4A) Y

loop_
_atom_rho_multipole_atom_label
_atom_rho_multipole_coeff_Pv
_atom_rho_multipole_coeff_P00
_atom_rho_multipole_coeff_P11
_atom_rho_multipole_coeff_P1-1
_atom_rho_multipole_coeff_P10
_atom_rho_multipole_coeff_P20
_atom_rho_multipole_coeff_P21
_atom_rho_multipole_coeff_P2-1
_atom_rho_multipole_coeff_P22
_atom_rho_multipole_coeff_P2-2
_atom_rho_multipole_coeff_P30
_atom_rho_multipole_coeff_P31
_atom_rho_multipole_coeff_P3-1
_atom_rho_multipole_coeff_P32
_atom_rho_multipole_coeff_P3-2
_atom_rho_multipole_coeff_P33
_atom_rho_multipole_coeff_P3-3
_atom_rho_multipole_coeff_P40
_atom_rho_multipole_coeff_P41
_atom_rho_multipole_coeff_P4-1
_atom_rho_multipole_coeff_P42
_atom_rho_multipole_coeff_P4-2
_atom_rho_multipole_coeff_P43
_atom_rho_multipole_coeff_P4-3
_atom_rho_multipole_coeff_P44
_atom_rho_multipole_coeff_P4-4
_atom_rho_multipole_kappa
_atom_rho_multipole_kappa_prime0
_atom_rho_multipole_kappa_prime1
_atom_rho_multipole_kappa_prime2
_atom_rho_multipole_kappa_prime3
_atom_rho_multipole_kappa_prime4
_atom_rho_multipole_radial_slater_n0
_atom_rho_multipole_radial_slater_zeta0
_atom_rho_multipole_radial_slater_n1
_atom_rho_multipole_radial_slater_zeta1
_atom_rho_multipole_radial_slater_n2
_atom_rho_multipole_radial_slater_zeta2
_atom_rho_multipole_radial_slater_n3
_atom_rho_multipole_radial_slater_zeta3
_atom_rho_multipole_radial_slater_n4
_atom_rho_multipole_radial_slater_zeta4
O(2) 6.04(9) 0 0.01(2) -0.03(2) -0.05(3) -0.06(3) -0.06(2) 0.00(2) -0.11(2) -0.07(2) -0.01(2) -0.013(19) 0.041(18) -0.004(18) -0.032(19) 0.029(17) -0.030(17) 0 0 0 0 0 0 0 0 0 0.994(7) 0.928544 0.928544 0.928544 0.928544 0.928544 2 4.466 2 4.466 2 4.466 3 4.466 4 4.466
O(4) 6.17(6) 0 -0.011(16) -0.04(2) -0.06(2) 0.018(18) -0.063(15) -0.019(14) -0.074(15) 0.023(15) 0.025(14) -0.012(14) 0.003(12) 0.014(13) 0.009(13) -0.016(13) 0.018(13) 0 0 0 0 0 0 0 0 0 0.989(5) 0.938371 0.938371 0.938371 0.938371 0.938371 2 4.466 2 4.466 2 4.466 3 4.466 4 4.466
O(6) 6.1733 0 -0.0105 -0.0361 -0.0623 0.018 -0.0631 -0.0188 -0.0736 0.0225 0.0245 -0.0123 0.0032 0.0143 0.009 -0.0159 0.0182 0 0 0 0 0 0 0 0 0 0.989(5) 0.938371 0.938371 0.938371 0.938371 0.938371 2 4.466 2 4.466 2 4.466 3 4.466 4 4.466
O(1) 6.18(9) 0 -0.04(2) -0.01(2) -0.04(3) -0.03(3) 0.05(2) -0.02(2) -0.08(2) 0.08(2) 0.03(2) -0.033(19) 0.004(18) 0.012(18) -0.009(18) -0.018(16) 0.022(16) 0 0 0 0 0 0 0 0 0 0.987(6) 0.879997 0.879997 0.879997 0.879997 0.879997 2 4.466 2 4.466 2 4.466 3 4.466 4 4.466
N(1) 5.21(9) 0 0.003(14) -0.02(2) 0.003(19) 0.051(16) 0.009(12) 0.007(15) 0.003(16) 0.014(13) 0.209(18) -0.027(15) -0.014(14) 0.113(16) 0.016(14) -0.006(14) -0.026(15) 0 0 0 0 0 0 0 0 0 0.991(6) 0.952463 0.952463 0.952463 0.952463 0.952463 2 3.83936 2 3.83936 2 3.83936 3 3.83936 4 3.83936
N(3) 5.2149 0 0.0032 -0.0198 0.0031 0.0511 0.0086 0.0068 0.0034 0.0137 0.2094 -0.0266 -0.0136 0.1126 0.0163 -0.0064 -0.0258 0 0 0 0 0 0 0 0 0 0.991(6) 0.952463 0.952463 0.952463 0.952463 0.952463 2 3.83936 2 3.83936 2 3.83936 3 3.83936 4 3.83936
N(2) 5.29(9) 0 0.08(2) 0.04(2) 0.026(17) 0.005(18) 0.011(15) 0.000(17) 0.001(19) 0.009(16) 0.164(19) -0.014(14) -0.011(15) 0.095(17) 0.014(14) -0.035(15) -0.055(15) 0 0 0 0 0 0 0 0 0 0.981(7) 0.951602 0.951602 0.951602 0.951602 0.951602 2 3.83936 2 3.83936 2 3.83936 3 3.83936 4 3.83936
N(4) 5.2942 0 0.0773 0.0415 0.0257 0.0047 0.0114 -0.0002 0.0008 0.0085 0.1641 -0.0141 -0.0108 0.0949 0.0137 -0.0354 -0.0554 0 0 0 0 0 0 0 0 0 0.981(7) 0.951602 0.951602 0.951602 0.951602 0.951602 2 3.83936 2 3.83936 2 3.83936 3 3.83936 4 3.83936
C(2) 3.81(10) 0 0.06(2) 0.01(2) 0.09(3) 0.26(3) 0.06(2) 0.03(2) -0.20(2) 0.03(2) 0.24(4) 0.04(2) 0.01(3) 0.17(3) 0.00(2) 0.00(2) -0.01(2) 0 0 0 0 0 0 0 0 0 0.999(10) 0.990741 0.990741 0.990741 0.990741 0.990741 2 3.1762 2 3.1762 2 3.1762 3 3.1762 4 3.1762
C(4) 4.03(10) 0 -0.044(17) -0.01(2) 0.09(2) 0.21(2) -0.008(15) 0.013(19) -0.198(18) -0.040(15) 0.26(2) -0.004(18) -0.005(19) 0.22(2) -0.003(18) -0.019(17) 0.014(18) 0 0 0 0 0 0 0 0 0 1.000(10) 0.987024 0.987024 0.987024 0.987024 0.987024 2 3.1762 2 3.1762 2 3.1762 3 3.1762 4 3.1762
C(5) 4.11(15) 0 0.00(2) 0.08(3) 0.05(3) -0.06(2) -0.03(2) -0.02(2) -0.08(3) 0.01(2) 0.20(3) -0.04(3) 0.10(2) -0.04(3) -0.03(2) 0.07(2) -0.14(3) 0 0 0 0 0 0 0 0 0 0.992(13) 0.961333 0.961333 0.961333 0.961333 0.961333 2 3.1762 2 3.1762 2 3.1762 3 3.1762 4 3.1762
C(6) 4.0273 0 -0.0439 -0.0117 0.0919 0.2051 -0.0083 0.0128 -0.1976 -0.0402 0.2624 -0.0037 -0.0048 0.2188 -0.0026 -0.0194 0.0139 0 0 0 0 0 0 0 0 0 0.999(10) 0.990741 0.990741 0.990741 0.990741 0.990741 2 3.1762 2 3.1762 2 3.1762 3 3.1762 4 3.1762
C(1) 3.83(15) 0 -0.03(2) -0.01(2) -0.06(4) 0.11(3) 0.05(2) -0.05(2) -0.23(3) -0.05(2) 0.29(4) -0.06(2) 0.06(3) 0.21(3) -0.05(3) 0.01(2) 0.00(2) 0 0 0 0 0 0 0 0 0 1.003(15) 0.98087 0.98087 0.98087 0.98087 0.98087 2 3.1762 2 3.1762 2 3.1762 3 3.1762 4 3.1762
H(1) 0.85(3) 0 0 0 0.08(2) 0 0 0 0 0 0 0 0 0 0 0 0 0 0 0 0 0 0 0 0 0 1.13 1.29 1.29 1.29 1.29 1.29 0 2 1 2 2 2 3 2 4 2
H(3) 0.8516 0 0 0 0.0838 0 0 0 0 0 0 0 0 0 0 0 0 0 0 0 0 0 0 0 0 0 1.13 1.29 1.29 1.29 1.29 1.29 0 2 1 2 2 2 3 2 4 2
H(5A) 0.87(3) 0 0 0 0.123(19) 0 0 0 0 0 0 0 0 0 0 0 0 0 0 0 0 0 0 0 0 0 1.13 1.29 1.29 1.29 1.29 1.29 0 2 1 2 2 2 3 2 4 2
H(5B) 0.8722 0 0 0 0.1232 0 0 0 0 0 0 0 0 0 0 0 0 0 0 0 0 0 0 0 0 0 1.13 1.29 1.29 1.29 1.29 1.29 0 2 1 2 2 2 3 2 4 2
H(2A) 0.79(3) 0 0 0 0.123(16) 0 0 0 0 0 0 0 0 0 0 0 0 0 0 0 0 0 0 0 0 0 1.13 1.29 1.29 1.29 1.29 1.29 0 2 1 2 2 2 3 2 4 2
H(2B) 0.7893 0 0 0 0.1225 0 0 0 0 0 0 0 0 0 0 0 0 0 0 0 0 0 0 0 0 0 1.13 1.29 1.29 1.29 1.29 1.29 0 2 1 2 2 2 3 2 4 2
H(4A) 0.7893 0 0 0 0.1225 0 0 0 0 0 0 0 0 0 0 0 0 0 0 0 0 0 0 0 0 0 1.13 1.29 1.29 1.29 1.29 1.29 0 2 1 2 2 2 3 2 4 2
H(4B) 0.7893 0 0 0 0.1225 0 0 0 0 0 0 0 0 0 0 0 0 0 0 0 0 0 0 0 0 0 1.13 1.29 1.29 1.29 1.29 1.29 0 2 1 2 2 2 3 2 4 2

loop_
_atom_site_aniso_label
_atom_site_aniso_U_11
_atom_site_aniso_U_22
_atom_site_aniso_U_33
_atom_site_aniso_U_23
_atom_site_aniso_U_13
_atom_site_aniso_U_12
O(2) 0.0150(3) 0.0210(3) 0.0145(3) -0.0006(2) 0.0003(2) 0.0050(3)
O(4) 0.0183(3) 0.0177(3) 0.0175(2) -0.0028(2) 0.0048(2) 0.0049(2)
O(6) 0.0165(3) 0.0154(2) 0.0162(2) -0.0038(2) 0.00021(18) 0.0003(2)
O(1) 0.0131(3) 0.0159(3) 0.0131(2) 0.0000(2) 0.00188(19) 0.0022(2)
N(1) 0.0128(2) 0.0135(2) 0.01361(19) -0.00133(17) 0.00198(16) 0.00153(18)
N(3) 0.0137(2) 0.0156(2) 0.01147(19) -0.00102(17) 0.00307(16) 0.00227(18)
N(2) 0.0163(3) 0.0215(3) 0.0182(3) -0.0043(2) 0.0019(2) 0.0056(2)
N(4) 0.0153(3) 0.0204(3) 0.0184(3) -0.0049(2) -0.0009(2) 0.0027(2)
C(2) 0.0128(3) 0.0141(3) 0.0115(2) 0.0000(2) 0.0026(2) 0.0020(2)
C(4) 0.0132(2) 0.0132(2) 0.0127(2) -0.00033(18) 0.00363(17) 0.00215(19)
C(5) 0.0144(3) 0.0146(3) 0.0135(2) -0.0005(2) 0.00165(19) 0.0022(2)
C(6) 0.0127(2) 0.0124(2) 0.0126(2) -0.00065(18) 0.00231(18) 0.00072(18)
C(1) 0.0127(3) 0.0135(3) 0.0122(2) 0.0009(2) 0.00261(18) 0.0016(2)
H(1) 0.027264 0.028103 0.031217 0.004931 0.006909 -0.00293
H(3) 0.030594 0.033791 0.020333 -0.000401 0.002363 -0.004102
H(5A) 0.021015 0.033998 0.038867 -0.003834 0.007217 -0.001317
H(5B) 0.039948 0.026232 0.025037 -0.000781 0.008898 0.007188
H(2A) 0.029022 0.035374 0.029408 -0.005567 0.002507 -0.0004
H(2B) 0.023545 0.037493 0.032703 -0.001108 0.002053 0.004348
H(4A) 0.029525 0.031256 0.034693 -0.001132 0.004004 -0.001803
H(4B) 0.022893 0.036143 0.033622 -0.001598 -0.000934 0.001431

loop_
_atom_site_label
_atom_site_fract_x
_atom_site_fract_y
_atom_site_fract_z
_atom_site_U_iso_or_equiv
_atom_site_occupancy
_atom_site_symmetry_multiplicity
O(2) 0.061746(4) 0.04543(18) 0.510092(6) 0.018 1 4
O(4) -0.17166(8) 0.60643(16) 0.42353(11) 0.018 1 4
O(6) -0.16920(7) -0.09264(15) 0.11890(10) 0.017 1 4
O(1) 0.02613(8) 0.54577(16) 0.23956(11) 0.015 1 4
N(1) -0.05186(8) -0.01028(13) 0.30905(11) 0.014 1 4
N(3) -0.05419(8) 0.33131(14) 0.46342(10) 0.014 1 4
N(2) 0.14407(8) 0.27632(18) 0.26165(12) 0.02 1 4
N(4) 0.15747(9) 0.62610(16) 0.41011(11) 0.02 1 4
C(2) -0.01091(8) 0.11902(14) 0.43125(10) 0.013 1 4
C(4) -0.13599(7) 0.42476(13) 0.38339(10) 0.013 1 4
C(5) -0.17735(8) 0.30042(14) 0.24419(11) 0.015 1 4
C(6) -0.13438(8) 0.05101(14) 0.21783(10) 0.013 1 4
C(1) 0.10629(8) 0.48377(15) 0.30219(11) 0.013 1 4
H(1) -0.020451 -0.167473 0.286118 0.03 1 4
H(3) -0.026827 0.424738 0.55419 0.03 1 4
H(5A) -0.246368 0.258451 0.232305 0.032 1 4
H(5B) -0.180054 0.451748 0.167452 0.031 1 4
H(2A) 0.104982 0.166832 0.182503 0.033 1 4
H(2B) 0.207184 0.227934 0.31752 0.033 1 4
H(4A) 0.129646 0.778832 0.443717 0.034 1 4
H(4B) 0.220377 0.571071 0.463401 0.034 1 4

loop_
_atom_type_symbol
_atom_type_description
_atom_type_scat_dispersion_real
_atom_type_scat_dispersion_imag
_atom_type_scat_source
C C 0.0033 0.0016 'International Tables Vol C Tables 4.2.6.8 and 6.1.1.4'
H H 0.0000 0.0000 'International Tables Vol C Tables 4.2.6.8 and 6.1.1.4'
N N 0.0061 0.0033 'International Tables Vol C Tables 4.2.6.8 and 6.1.1.4'
O O 0.0106 0.0060 'International Tables Vol C Tables 4.2.6.8 and 6.1.1.4'

loop_
_geom_angle_atom_site_label_1
_geom_angle_atom_site_label_2
_geom_angle_atom_site_label_3
_geom_angle
_geom_angle_site_symmetry_1
_geom_angle_site_symmetry_2
_geom_angle_site_symmetry_3
_geom_angle_publ_flag
C(2) N(1) C(6) 124.93(6) 1_555 1_555 1_555 yes
C(2) N(3) C(4) 125.16(6) 1_555 1_555 1_555 yes
O(2) C(2) N(1) 121.04(7) 1_555 1_555 1_555 yes
O(2) C(2) N(3) 120.94(7) 1_555 1_555 1_555 yes
N(1) C(2) N(3) 118.02(7) 1_555 1_555 1_555 yes
O(4) C(4) N(3) 120.70(7) 1_555 1_555 1_555 yes
O(4) C(4) C(5) 122.26(7) 1_555 1_555 1_555 yes
N(3) C(4) C(5) 117.01(6) 1_555 1_555 1_555 yes
C(4) C(5) C(6) 116.35(6) 1_555 1_555 1_555 yes
O(6) C(6) N(1) 120.10(7) 1_555 1_555 1_555 yes
O(6) C(6) C(5) 122.74(7) 1_555 1_555 1_555 yes
N(1) C(6) C(5) 117.15(6) 1_555 1_555 1_555 yes
O(1) C(1) N(2) 121.22(7) 1_555 1_555 1_555 yes
O(1) C(1) N(4) 121.28(7) 1_555 1_555 1_555 yes
N(2) C(1) N(4) 117.49(7) 1_555 1_555 1_555 yes

loop_
_geom_bond_atom_site_label_1
_geom_bond_atom_site_label_2
_geom_bond_distance
_geom_bond_site_symmetry_1
_geom_bond_site_symmetry_2
_geom_bond_publ_flag
O(2) C(2) 1.2292(11) 1_555 1_555 yes
O(4) C(4) 1.2247(9) 1_555 1_555 yes
O(6) C(6) 1.2229(9) 1_555 1_555 yes
O(1) C(1) 1.2649(10) 1_555 1_555 yes
N(1) C(2) 1.3757(9) 1_555 1_555 yes
N(1) C(6) 1.3726(9) 1_555 1_555 yes
N(1) H(1) 1.0090 1_555 1_555 yes
N(3) C(2) 1.3758(10) 1_555 1_555 yes
N(3) C(4) 1.3729(9) 1_555 1_555 yes
N(3) H(3) 1.0090 1_555 1_555 yes
N(2) C(1) 1.3447(11) 1_555 1_555 yes
N(2) H(2A) 1.0090 1_555 1_555 yes
N(2) H(2B) 1.0090 1_555 1_555 yes
N(4) C(1) 1.3457(10) 1_555 1_555 yes
N(4) H(4A) 1.0090 1_555 1_555 yes
N(4) H(4B) 1.0090 1_555 1_555 yes
C(4) C(5) 1.5043(9) 1_555 1_555 yes
C(5) C(6) 1.5010(10) 1_555 1_555 yes
C(5) H(5A) 1.0920 1_555 1_555 yes
C(5) H(5B) 1.0920 1_555 1_555 yes
